data_7116889
loop_
_publ_author_name
'Kai Zhang'
'Hang Wang'
'Jingfeng Zheng'
'Lei Yu'
'Hanfeng Ding'

_publ_section_title
;
 Hypervalent iodine mediated alkene difunctionalization of vinylphenols:
 diastereoselective synthesis of substituted indoles and indolizines
;
_journal_name_full Chem.Commun.
_journal_page_first 6399
_journal_paper_doi 10.1039/C5cc00441A
_journal_volume 51
_journal_year 2015
_chemical_formula_moiety 'C29 H31 N O3'
_chemical_formula_sum 'C29 H31 N O3'
_chemical_formula_weight 441.55
_chemical_name_systematic 'compound 2p'
_space_group_IT_number 14
_symmetry_cell_setting monoclinic
_symmetry_space_group_name_Hall '-P 2ybc'
_symmetry_space_group_name_H-M 'P 1 21/c 1'
_atom_sites_solution_hydrogens geom
_atom_sites_solution_primary direct
_atom_sites_solution_secondary difmap
_audit_creation_method SHELXL-97
_audit_update_record
;
2015-02-11 deposited with the CCDC.
2015-03-04 downloaded from the CCDC.
;
_cell_angle_alpha 90.00
_cell_angle_beta 110.29(3)
_cell_angle_gamma 90.00
_cell_formula_units_Z 4
_cell_length_a 13.186(3)
_cell_length_b 14.909(3)
_cell_length_c 12.985(3)
_cell_measurement_temperature 193(2)
_cell_measurement_theta_max 54.94
_cell_measurement_theta_min 6.10
_cell_volume 2394.3(10)
_computing_cell_refinement 'Bruker FRAMBO'
_computing_data_collection 'Bruker FRAMBO'
_computing_data_reduction 'Bruker SAINT'
_computing_molecular_graphics 'Bruker SHELXTL'
_computing_publication_material 'Bruker SHELXTL'
_computing_structure_refinement 'SHELXL-97 (Sheldrick, 1997)'
_computing_structure_solution 'SHELXS-97 (Sheldrick, 1990)'
_diffrn_ambient_temperature 193(2)
_diffrn_measured_fraction_theta_full 0.999
_diffrn_measured_fraction_theta_max 0.999
_diffrn_measurement_device_type 'multiwire proportional'
_diffrn_measurement_method 'phi and omega scans'
_diffrn_radiation_monochromator graphite
_diffrn_radiation_source 'fine-focus sealed tube'
_diffrn_radiation_type MoK\a
_diffrn_radiation_wavelength 0.71073
_diffrn_reflns_av_R_equivalents 0.1157
_diffrn_reflns_av_sigmaI/netI 0.0897
_diffrn_reflns_limit_h_max 15
_diffrn_reflns_limit_h_min -15
_diffrn_reflns_limit_k_max 17
_diffrn_reflns_limit_k_min -17
_diffrn_reflns_limit_l_max 15
_diffrn_reflns_limit_l_min -15
_diffrn_reflns_number 18411
_diffrn_reflns_theta_full 25.00
_diffrn_reflns_theta_max 25.00
_diffrn_reflns_theta_min 3.05
_exptl_absorpt_coefficient_mu 0.079
_exptl_absorpt_correction_T_max 1.0000
_exptl_absorpt_correction_T_min 0.5704
_exptl_absorpt_correction_type none
_exptl_crystal_colour colourless
_exptl_crystal_density_diffrn 1.225
_exptl_crystal_density_method 'not measured'
_exptl_crystal_description block
_exptl_crystal_F_000 944
_exptl_crystal_size_max 0.30
_exptl_crystal_size_mid 0.25
_exptl_crystal_size_min 0.20
_refine_diff_density_max 0.357
_refine_diff_density_min -0.374
_refine_diff_density_rms 0.087
_refine_ls_extinction_coef 0.010(3)
_refine_ls_extinction_expression Fc^*^=kFc[1+0.001xFc^2^\l^3^/sin(2\q)]^-1/4^
_refine_ls_extinction_method SHELXL
_refine_ls_goodness_of_fit_ref 1.129
_refine_ls_hydrogen_treatment mixed
_refine_ls_matrix_type full
_refine_ls_number_parameters 299
_refine_ls_number_reflns 4215
_refine_ls_number_restraints 0
_refine_ls_restrained_S_all 1.129
_refine_ls_R_factor_all 0.1351
_refine_ls_R_factor_gt 0.0788
_refine_ls_shift/su_max 0.000
_refine_ls_shift/su_mean 0.000
_refine_ls_structure_factor_coef Fsqd
_refine_ls_weighting_details 'calc w=1/[\s^2^(Fo^2^)+(0.1657P)^2^+0.0000P] where P=(Fo^2^+2Fc^2^)/3'
_refine_ls_weighting_scheme calc
_refine_ls_wR_factor_gt 0.2067
_refine_ls_wR_factor_ref 0.3089
_reflns_number_gt 2362
_reflns_number_total 4215
_reflns_threshold_expression >2sigma(I)
_cod_data_source_file c5cc00441a2.cif
_cod_data_source_block 1
_cod_original_cell_volume 2394.2(8)
_cod_original_sg_symbol_H-M P2(1)/c
_cod_database_code 7116889

loop_
_symmetry_equiv_pos_as_xyz
'x, y, z'
'-x, y+1/2, -z+1/2'
'-x, -y, -z'
'x, -y-1/2, z-1/2'

loop_
_atom_site_label
_atom_site_type_symbol
_atom_site_fract_x
_atom_site_fract_y
_atom_site_fract_z
_atom_site_U_iso_or_equiv
_atom_site_adp_type
_atom_site_occupancy
_atom_site_symmetry_multiplicity
_atom_site_calc_flag
_atom_site_refinement_flags
_atom_site_disorder_assembly
_atom_site_disorder_group
O1 O 0.6994(3) 0.01037(19) 0.5656(2) 0.0423(8) Uani 1 1 d . . .
O2 O 0.6198(2) -0.28984(18) 0.4115(2) 0.0390(8) Uani 1 1 d . . .
O3 O 0.5817(2) -0.1285(2) 0.3091(2) 0.0465(9) Uani 1 1 d . . .
H3A H 0.5772 -0.1776 0.3357 0.070 Uiso 1 1 calc R . .
C4 C 0.7224(3) -0.2796(2) 0.5002(3) 0.0346(10) Uani 1 1 d . . .
H4A H 0.7158 -0.3048 0.5673 0.042 Uiso 1 1 calc R . .
N1 N 0.9729(3) -0.1671(3) 0.7870(3) 0.0431(10) Uani 1 1 d . . .
C6 C 0.7452(3) -0.1781(3) 0.5174(3) 0.0331(10) Uani 1 1 d . . .
H6A H 0.6783 -0.1506 0.5192 0.040 Uiso 1 1 calc R . .
C7 C 0.9187(4) 0.0716(3) 0.8232(3) 0.0404(11) Uani 1 1 d . . .
H7A H 0.9421 0.1211 0.8689 0.048 Uiso 1 1 calc R . .
C8 C 0.9366(3) -0.0799(3) 0.7800(3) 0.0364(11) Uani 1 1 d . . .
C9 C 0.7902(3) 0.0098(3) 0.6569(3) 0.0334(10) Uani 1 1 d . . .
C10 C 0.8284(4) 0.0810(3) 0.7279(4) 0.0401(11) Uani 1 1 d . . .
H10A H 0.7933 0.1361 0.7119 0.048 Uiso 1 1 calc R . .
C11 C 0.8469(3) -0.0723(3) 0.6810(3) 0.0316(10) Uani 1 1 d . . .
C12 C 0.7710(4) -0.1319(3) 0.4230(3) 0.0353(10) Uani 1 1 d . . .
C13 C 0.6558(3) 0.1652(3) 0.5013(3) 0.0376(11) Uani 1 1 d . . .
C14 C 0.7999(4) -0.3366(3) 0.4665(4) 0.0433(12) Uani 1 1 d . . .
H14A H 0.8608 -0.3556 0.5297 0.052 Uiso 1 1 calc R . .
H14B H 0.8264 -0.3050 0.4157 0.052 Uiso 1 1 calc R . .
C15 C 0.9744(4) -0.0073(3) 0.8524(3) 0.0406(11) Uani 1 1 d . . .
H15A H 1.0341 -0.0126 0.9166 0.049 Uiso 1 1 calc R . .
C16 C 0.6145(4) 0.2472(3) 0.5154(4) 0.0518(13) Uani 1 1 d . . .
H16A H 0.5732 0.2516 0.5606 0.062 Uiso 1 1 calc R . .
C17 C 1.0617(4) -0.2044(4) 0.8782(4) 0.0583(14) Uani 1 1 d . . .
H17A H 1.0714 -0.2664 0.8639 0.087 Uiso 1 1 calc R . .
H17B H 1.0454 -0.1996 0.9445 0.087 Uiso 1 1 calc R . .
H17C H 1.1269 -0.1719 0.8864 0.087 Uiso 1 1 calc R . .
C18 C 0.7133(4) 0.1588(3) 0.4285(4) 0.0490(12) Uani 1 1 d . . .
H18A H 0.7393 0.1036 0.4152 0.059 Uiso 1 1 calc R . .
C19 C 0.7105(4) -0.0630(3) 0.2436(4) 0.0473(12) Uani 1 1 d . . .
H19A H 0.6546 -0.0475 0.1795 0.057 Uiso 1 1 calc R . .
C20 C 0.6881(4) -0.1096(3) 0.3266(4) 0.0390(11) Uani 1 1 d . . .
C21 C 0.8764(4) -0.1088(3) 0.4344(4) 0.0431(12) Uani 1 1 d . . .
H21A H 0.9328 -0.1249 0.4980 0.052 Uiso 1 1 calc R . .
C22 C 0.8305(4) -0.1589(3) 0.6274(3) 0.0392(11) Uani 1 1 d . . .
C23 C 0.6188(4) -0.3714(3) 0.3486(3) 0.0385(11) Uani 1 1 d . . .
C24 C 0.7307(4) 0.2359(3) 0.3764(4) 0.0559(14) Uani 1 1 d . . .
H24A H 0.7715 0.2328 0.3307 0.067 Uiso 1 1 calc R . .
C25 C 0.9076(4) -0.2127(3) 0.6964(4) 0.0447(12) Uani 1 1 d . . .
H25A H 0.9152 -0.2733 0.6838 0.054 Uiso 1 1 calc R . .
C26 C 0.7279(3) -0.4171(3) 0.4105(4) 0.0430(11) Uani 1 1 d . . .
H26A H 0.7562 -0.4476 0.3603 0.052 Uiso 1 1 calc R . .
H26B H 0.7213 -0.4597 0.4643 0.052 Uiso 1 1 calc R . .
C27 C 0.6332(4) 0.3231(3) 0.4638(4) 0.0577(14) Uani 1 1 d . . .
H27A H 0.6086 0.3787 0.4775 0.069 Uiso 1 1 calc R . .
C28 C 0.6252(4) 0.0842(3) 0.5511(4) 0.0444(12) Uani 1 1 d . . .
H28A H 0.6211 0.1003 0.6219 0.053 Uiso 1 1 calc R . .
H28B H 0.5537 0.0647 0.5046 0.053 Uiso 1 1 calc R . .
C29 C 0.8992(4) -0.0618(3) 0.3516(4) 0.0522(13) Uani 1 1 d . . .
H29A H 0.9698 -0.0455 0.3605 0.063 Uiso 1 1 calc R . .
C30 C 0.8156(4) -0.0401(4) 0.2569(4) 0.0549(14) Uani 1 1 d . . .
H30A H 0.8302 -0.0096 0.2011 0.066 Uiso 1 1 calc R . .
C32 C 0.6103(5) -0.3444(4) 0.2328(4) 0.0601(15) Uani 1 1 d . . .
H32A H 0.6730 -0.3102 0.2358 0.090 Uiso 1 1 calc R . .
H32B H 0.5466 -0.3087 0.2004 0.090 Uiso 1 1 calc R . .
H32C H 0.6061 -0.3973 0.1893 0.090 Uiso 1 1 calc R . .
C33 C 0.6888(5) 0.3153(4) 0.3919(4) 0.0583(14) Uani 1 1 d . . .
H33A H 0.6976 0.3656 0.3534 0.070 Uiso 1 1 calc R . .
C100 C 0.5228(4) -0.4286(3) 0.3486(4) 0.0577(14) Uani 1 1 d . . .
H10B H 0.4567 -0.3982 0.3085 0.087 Uiso 1 1 calc R . .
H10C H 0.5263 -0.4383 0.4228 0.087 Uiso 1 1 calc R . .
H10D H 0.5251 -0.4853 0.3143 0.087 Uiso 1 1 calc R . .

loop_
_atom_site_aniso_label
_atom_site_aniso_U_11
_atom_site_aniso_U_22
_atom_site_aniso_U_33
_atom_site_aniso_U_23
_atom_site_aniso_U_13
_atom_site_aniso_U_12
O1 0.052(2) 0.0330(17) 0.0366(17) 0.0000(13) 0.0082(15) 0.0025(14)
O2 0.0358(18) 0.0380(17) 0.0391(17) -0.0089(13) 0.0079(14) 0.0010(14)
O3 0.0353(19) 0.048(2) 0.0479(19) 0.0072(15) 0.0041(15) 0.0025(15)
C4 0.039(3) 0.023(2) 0.034(2) 0.0033(18) 0.004(2) -0.0031(18)
N1 0.039(2) 0.051(2) 0.035(2) -0.0045(18) 0.0074(18) 0.0034(19)
C6 0.034(2) 0.025(2) 0.035(2) -0.0017(18) 0.006(2) -0.0035(19)
C7 0.050(3) 0.040(3) 0.034(2) -0.009(2) 0.017(2) -0.007(2)
C8 0.031(2) 0.043(3) 0.034(2) -0.009(2) 0.011(2) -0.010(2)
C9 0.038(3) 0.029(2) 0.031(2) -0.0035(18) 0.009(2) -0.0024(19)
C10 0.048(3) 0.031(2) 0.043(3) -0.005(2) 0.018(2) -0.002(2)
C11 0.033(2) 0.037(2) 0.027(2) 0.0009(18) 0.0126(18) 0.0012(19)
C12 0.038(3) 0.031(2) 0.035(2) -0.0103(19) 0.011(2) -0.0021(19)
C13 0.027(2) 0.044(3) 0.038(2) -0.002(2) 0.006(2) -0.0026(19)
C14 0.037(3) 0.037(3) 0.050(3) -0.009(2) 0.007(2) 0.000(2)
C15 0.034(3) 0.053(3) 0.035(2) -0.004(2) 0.012(2) -0.008(2)
C16 0.047(3) 0.048(3) 0.064(3) 0.003(3) 0.024(3) 0.003(2)
C17 0.046(3) 0.064(3) 0.047(3) -0.003(3) -0.007(2) 0.008(3)
C18 0.049(3) 0.042(3) 0.053(3) -0.008(2) 0.014(3) -0.002(2)
C19 0.053(3) 0.042(3) 0.042(3) 0.001(2) 0.011(2) 0.006(2)
C20 0.036(3) 0.035(2) 0.043(3) -0.006(2) 0.010(2) 0.003(2)
C21 0.040(3) 0.046(3) 0.040(3) 0.002(2) 0.010(2) 0.001(2)
C22 0.037(3) 0.039(3) 0.038(2) -0.002(2) 0.008(2) 0.000(2)
C23 0.040(3) 0.033(2) 0.038(2) -0.0043(19) 0.009(2) 0.000(2)
C24 0.061(4) 0.056(3) 0.054(3) 0.005(3) 0.024(3) -0.008(3)
C25 0.041(3) 0.046(3) 0.042(3) -0.009(2) 0.007(2) 0.002(2)
C26 0.039(3) 0.035(2) 0.048(3) -0.009(2) 0.007(2) -0.002(2)
C27 0.055(3) 0.038(3) 0.079(4) 0.012(3) 0.022(3) 0.015(2)
C28 0.040(3) 0.036(3) 0.053(3) -0.004(2) 0.011(2) -0.003(2)
C29 0.048(3) 0.055(3) 0.055(3) 0.001(3) 0.019(3) -0.002(2)
C30 0.066(4) 0.062(3) 0.042(3) 0.003(2) 0.026(3) 0.005(3)
C32 0.063(4) 0.068(4) 0.044(3) -0.003(3) 0.013(3) 0.013(3)
C33 0.063(4) 0.051(3) 0.060(3) 0.014(3) 0.020(3) -0.002(3)
C100 0.047(3) 0.046(3) 0.079(4) -0.020(3) 0.020(3) -0.013(2)

loop_
_atom_type_symbol
_atom_type_description
_atom_type_scat_dispersion_real
_atom_type_scat_dispersion_imag
_atom_type_scat_source
C C 0.0033 0.0016 'International Tables Vol C Tables 4.2.6.8 and 6.1.1.4'
H H 0.0000 0.0000 'International Tables Vol C Tables 4.2.6.8 and 6.1.1.4'
N N 0.0061 0.0033 'International Tables Vol C Tables 4.2.6.8 and 6.1.1.4'
O O 0.0106 0.0060 'International Tables Vol C Tables 4.2.6.8 and 6.1.1.4'

loop_
_geom_angle_atom_site_label_1
_geom_angle_atom_site_label_2
_geom_angle_atom_site_label_3
_geom_angle
_geom_angle_site_symmetry_1
_geom_angle_site_symmetry_3
C9 O1 C28 118.1(3) . .
C4 O2 C23 110.9(3) . .
O2 C4 C14 104.4(3) . .
O2 C4 C6 107.4(3) . .
C14 C4 C6 118.5(4) . .
C25 N1 C8 108.1(4) . .
C25 N1 C17 126.6(4) . .
C8 N1 C17 125.3(4) . .
C22 C6 C12 111.7(3) . .
C22 C6 C4 111.5(3) . .
C12 C6 C4 114.1(3) . .
C15 C7 C10 122.9(4) . .
N1 C8 C11 107.3(3) . .
N1 C8 C15 130.3(4) . .
C11 C8 C15 122.4(4) . .
O1 C9 C11 115.9(3) . .
O1 C9 C10 125.6(4) . .
C11 C9 C10 118.4(4) . .
C9 C10 C7 121.0(4) . .
C9 C11 C8 118.8(4) . .
C9 C11 C22 133.4(4) . .
C8 C11 C22 107.6(4) . .
C20 C12 C21 118.9(4) . .
C20 C12 C6 120.1(4) . .
C21 C12 C6 120.9(4) . .
C16 C13 C18 118.8(4) . .
C16 C13 C28 118.9(4) . .
C18 C13 C28 121.8(4) . .
C4 C14 C26 102.0(4) . .
C7 C15 C8 116.3(4) . .
C27 C16 C13 121.2(4) . .
C24 C18 C13 119.2(4) . .
C20 C19 C30 119.9(5) . .
C12 C20 O3 122.8(4) . .
C12 C20 C19 120.3(4) . .
O3 C20 C19 116.9(4) . .
C12 C21 C29 121.0(4) . .
C25 C22 C11 104.8(4) . .
C25 C22 C6 130.9(4) . .
C11 C22 C6 124.3(4) . .
O2 C23 C32 108.4(4) . .
O2 C23 C26 104.5(3) . .
C32 C23 C26 111.5(4) . .
O2 C23 C100 108.2(3) . .
C32 C23 C100 111.7(4) . .
C26 C23 C100 112.1(4) . .
C33 C24 C18 120.4(5) . .
C22 C25 N1 112.1(4) . .
C23 C26 C14 102.2(4) . .
C16 C27 C33 119.2(5) . .
O1 C28 C13 113.7(4) . .
C30 C29 C21 119.1(5) . .
C29 C30 C19 120.8(5) . .
C24 C33 C27 121.0(5) . .

loop_
_geom_bond_atom_site_label_1
_geom_bond_atom_site_label_2
_geom_bond_distance
_geom_bond_site_symmetry_2
O1 C9 1.362(5) .
O1 C28 1.440(5) .
O2 C4 1.449(5) .
O2 C23 1.461(5) .
O3 C20 1.370(5) .
C4 C14 1.507(6) .
C4 C6 1.544(5) .
N1 C25 1.372(6) .
N1 C8 1.378(6) .
N1 C17 1.457(6) .
C6 C22 1.508(6) .
C6 C12 1.542(6) .
C7 C15 1.368(6) .
C7 C10 1.396(6) .
C8 C11 1.417(6) .
C8 C15 1.407(6) .
C9 C11 1.411(6) .
C9 C10 1.382(6) .
C11 C22 1.448(6) .
C12 C20 1.387(6) .
C12 C21 1.390(6) .
C13 C16 1.377(6) .
C13 C18 1.405(6) .
C13 C28 1.491(6) .
C14 C26 1.546(6) .
C16 C27 1.380(7) .
C18 C24 1.393(6) .
C19 C20 1.397(6) .
C19 C30 1.379(7) .
C21 C29 1.400(6) .
C22 C25 1.359(6) .
C23 C32 1.523(6) .
C23 C26 1.542(6) .
C23 C100 1.526(6) .
C24 C33 1.351(7) .
C27 C33 1.377(7) .
C29 C30 1.375(7) .
